data_9015450
loop_
_publ_author_name
'Brugger, J.'
'Elliott, P.'
'Meisser, N.'
'Ansermet, S.'

_publ_section_title
;
 Argandite, Mn7(VO4)2(OH)8, the V analogue of allactite from the metamorphosed
 Mn ores at Pipji, Turtmann Valley, Switzerland
;
_journal_name_full 'American Mineralogist'
_journal_page_first 1894
_journal_page_last 1900
_journal_paper_doi 10.2138/am.2011.3841
_journal_volume 96
_journal_year 2011
_chemical_compound_source 'Pipji, Turtmann Valley, Switzerland'
_chemical_formula_sum 'As0.54 H8 Mn6.72 O16 V1.46'
_chemical_name_mineral Argandite
_space_group_IT_number 14
_symmetry_space_group_name_Hall '-P 2yn'
_symmetry_space_group_name_H-M 'P 1 21/n 1'
_cell_angle_alpha 90
_cell_angle_beta 95.559
_cell_angle_gamma 90
_cell_length_a 5.5038
_cell_length_b 12.2665
_cell_length_c 10.1055
_cell_formula_units_Z 2
_cell_volume 679.038
_database_code_amcsd 0018517
_exptl_crystal_density_diffrn 3.659
_cod_original_formula_sum 'Mn6.72 (V1.46 As.54) O16 H8'
_cod_database_code 9015450

loop_
_space_group_symop_operation_xyz
x,y,z
1/2+x,1/2-y,1/2+z
1/2-x,1/2+y,1/2-z
-x,-y,-z

loop_
_atom_site_aniso_label
_atom_site_aniso_U_11
_atom_site_aniso_U_22
_atom_site_aniso_U_33
_atom_site_aniso_U_12
_atom_site_aniso_U_13
_atom_site_aniso_U_23
Mn1 0.01170 0.00980 0.00980 -0.00100 0.00030 -0.00160
Mn2 0.01120 0.01190 0.01240 0.00190 -0.00190 -0.00080
Mn3 0.00720 0.00940 0.01160 -0.00020 -0.00030 0.00010
Mn4 0.01000 0.01040 0.01050 -0.00120 0.00060 0.00000
V 0.00740 0.00820 0.00780 0.00040 -0.00020 -0.00010
As 0.00740 0.00820 0.00780 0.00040 -0.00020 -0.00010
O2 0.01040 0.01430 0.01260 0.00040 -0.00140 -0.00020
O-h1 0.01390 0.01490 0.01260 0.00080 0.00080 -0.00050
O-h3 0.01280 0.01560 0.01830 -0.00070 0.00090 0.00050
O4 0.02320 0.01350 0.01560 -0.00160 -0.00210 -0.00460
O-h5 0.01230 0.01380 0.01920 -0.00110 0.00080 0.00040
O-h6 0.01390 0.01570 0.01580 0.00280 0.00180 -0.00170
O7 0.01620 0.01270 0.01650 0.00260 -0.00250 0.00290
O8 0.01350 0.02700 0.01420 0.00480 0.00160 0.00170

loop_
_atom_site_label
_atom_site_fract_x
_atom_site_fract_y
_atom_site_fract_z
_atom_site_occupancy
_atom_site_U_iso_or_equiv
Mn1 0.00000 0.50000 0.50000 1.00000 0.01050
Mn2 0.23235 0.17921 0.79338 1.00000 0.01200
Mn3 0.74927 0.56820 0.99173 0.92000 0.00950
Mn4 0.24910 0.20769 0.50088 0.94000 0.01030
V 0.53430 0.42008 0.70834 0.73000 0.00790
As 0.53430 0.42008 0.70834 0.27000 0.00790
O2 0.56170 0.42947 0.88170 1.00000 0.01260
O-h1 0.05350 0.30600 0.88750 1.00000 0.01380
O-h3 0.07840 0.34490 0.40600 1.00000 0.01560
O4 0.41590 0.29650 0.66770 1.00000 0.01770
O-h5 0.07490 0.56120 0.88700 1.00000 0.01520
O-h6 0.54330 0.68240 0.87240 1.00000 0.01510
O7 0.34960 0.52030 0.63750 1.00000 0.01540
O8 0.82050 0.42730 0.66160 1.00000 0.01820
H1 0.01300 0.34700 0.80700 1.00000 0.05300
H3 0.19300 0.36100 0.34200 1.00000 0.05300
H5 0.05600 0.52700 0.80100 1.00000 0.05300
H6 0.64000 0.74600 0.86400 1.00000 0.05300

loop_
_cod_related_entry_id
_cod_related_entry_database
_cod_related_entry_code
1 AMCSD 0018517
